data_1562243
loop_
_publ_author_name
'Zhu, Yu'
'Wang, Yan-Mei'
'Xu, Ji'
'Liu, Pan'
'Weththasinha, H.A.B.M.D.'
'Wu, Yun-Long'
'Lu, Xiao-Qing'
'Xie, Ji-Min'

_publ_section_title
;
 Syntheses, structures, molecular and cationic recognitions and catalytic
 properties of two lanthanide coordination polymers based on a flexible
 tricarboxylate
;
_journal_name_full 'Journal of Solid State Chemistry'
_journal_page_first 259
_journal_page_last 264
_journal_paper_doi 10.1016/j.jssc.2014.07.029
_journal_volume 219
_journal_year 2014
_chemical_formula_sum 'C18 H20 La2 N6 O20 S6'
_chemical_formula_weight 1110.58
_space_group_IT_number 2
_space_group_name_Hall '-P 1'
_space_group_name_H-M_alt 'P -1'
_symmetry_cell_setting triclinic
_symmetry_space_group_name_H-M 'P -1'
_atom_sites_solution_hydrogens geom
_atom_sites_solution_primary direct
_atom_sites_solution_secondary difmap
_cell_angle_alpha 86.89(3)
_cell_angle_beta 87.01(3)
_cell_angle_gamma 86.08(3)
_cell_formula_units_Z 2
_cell_length_a 8.9930(18)
_cell_length_b 13.214(3)
_cell_length_c 14.518(3)
_cell_measurement_temperature 193(2)
_cell_measurement_theta_max 28.7986
_cell_measurement_theta_min 2.6642
_cell_volume 1716.6(6)
_computing_cell_refinement 'CrystalClear (Rigaku, 2007)'
_computing_data_collection 'CrystalClear (Rigaku, 2007)'
_computing_data_reduction 'CrystalClear (Rigaku, 2007)'
_computing_molecular_graphics 'SHELXL-97 (Sheldrick, 1997)'
_computing_publication_material 'SHELXL-97 (Sheldrick, 1997)'
_computing_structure_refinement 'SHELXL-97 (Sheldrick, 1997)'
_computing_structure_solution 'SHELXS-97 (Sheldrick, 1997)'
_diffrn_ambient_temperature 193(2)
_diffrn_measured_fraction_theta_full 0.959
_diffrn_measured_fraction_theta_max 0.959
_diffrn_measurement_method '\\\\\\\\w scans'
_diffrn_radiation_monochromator graphite
_diffrn_radiation_source 'fine-focus sealed tube'
_diffrn_radiation_type MoK\a
_diffrn_radiation_wavelength 0.71073
_diffrn_reflns_av_R_equivalents 0.0588
_diffrn_reflns_av_sigmaI/netI 0.0786
_diffrn_reflns_limit_h_max 10
_diffrn_reflns_limit_h_min -10
_diffrn_reflns_limit_k_max 15
_diffrn_reflns_limit_k_min -15
_diffrn_reflns_limit_l_max 17
_diffrn_reflns_limit_l_min -17
_diffrn_reflns_number 14845
_diffrn_reflns_theta_full 25.00
_diffrn_reflns_theta_max 25.00
_diffrn_reflns_theta_min 3.10
_diffrn_standards_decay_% 0
_diffrn_standards_interval_time 0
_diffrn_standards_number 0
_exptl_absorpt_coefficient_mu 2.910
_exptl_absorpt_correction_T_max 1.0000
_exptl_absorpt_correction_T_min 0.7813
_exptl_absorpt_correction_type multi-scan
_exptl_absorpt_process_details 'CrystalClear (Rigaku, 2007)'
_exptl_crystal_colour white
_exptl_crystal_density_diffrn 2.149
_exptl_crystal_density_method 'not measured'
_exptl_crystal_description block
_exptl_crystal_F_000 1080
_exptl_crystal_size_max 0.25
_exptl_crystal_size_mid 0.23
_exptl_crystal_size_min 0.22
_refine_diff_density_max 2.379
_refine_diff_density_min -1.976
_refine_diff_density_rms 0.280
_refine_ls_extinction_method none
_refine_ls_goodness_of_fit_ref 0.931
_refine_ls_hydrogen_treatment constr
_refine_ls_matrix_type full
_refine_ls_number_parameters 497
_refine_ls_number_reflns 5809
_refine_ls_number_restraints 42
_refine_ls_restrained_S_all 0.928
_refine_ls_R_factor_all 0.0887
_refine_ls_R_factor_gt 0.0714
_refine_ls_shift/su_max 0.001
_refine_ls_shift/su_mean 0.000
_refine_ls_structure_factor_coef Fsqd
_refine_ls_weighting_details 'calc w=1/[\s^2^(Fo^2^)+(0.1230P)^2^+27.5473P] where P=(Fo^2^+2Fc^2^)/3'
_refine_ls_weighting_scheme calc
_refine_ls_wR_factor_gt 0.1890
_refine_ls_wR_factor_ref 0.2057
_reflns_number_gt 4560
_reflns_number_total 5809
_reflns_threshold_expression >2sigma(I)
_cod_data_source_file JSSC-2014-219-259.cif
_cod_data_source_block s1
_cod_depositor_comments
;
The following automatic conversions were performed:

data item '_symmetry_cell_setting' value 'Triclinic' was changed to
'triclinic' in accordance with the built-in table derived from the
CIF Core dictionary named 'cif_core.dic' version 2.4.5 last updated
on 2014-11-21.

Automatic conversion script
Id: cif_fix_values 8369 2020-08-20 11:38:08Z andrius 
;
_cod_database_code 1562243

loop_
_symmetry_equiv_pos_as_xyz
'x, y, z'
'-x, -y, -z'

loop_
_atom_site_label
_atom_site_type_symbol
_atom_site_fract_x
_atom_site_fract_y
_atom_site_fract_z
_atom_site_U_iso_or_equiv
_atom_site_adp_type
_atom_site_occupancy
_atom_site_symmetry_multiplicity
_atom_site_calc_flag
_atom_site_refinement_flags
_atom_site_disorder_assembly
_atom_site_disorder_group
N6 N 0.7024(7) 0.4743(5) 0.6584(3) 0.021(2) Uani 1 1 d G . .
C9 C 0.6379(7) 0.5499(4) 0.6000(4) 0.023(2) Uani 1 1 d G . .
N5 N 0.6818(7) 0.5559(4) 0.5068(4) 0.023(2) Uani 1 1 d G . .
C7 C 0.7902(7) 0.4862(5) 0.4718(3) 0.023(2) Uani 1 1 d G . .
N1 N 0.8547(6) 0.4105(4) 0.5301(4) 0.020(2) Uani 1 1 d G . .
C8 C 0.8108(7) 0.4046(4) 0.6234(4) 0.019(2) Uani 1 1 d GU . .
La1 La 0.25529(6) 1.00837(4) 0.49629(4) 0.0141(2) Uani 1 1 d . . .
La2 La 0.25178(6) 0.49831(4) -0.00503(4) 0.0150(2) Uani 1 1 d . . .
S3 S 0.4420(3) 0.8472(2) -0.20202(18) 0.0209(6) Uani 1 1 d . . .
S4 S 0.8563(3) 0.4860(2) 0.36387(19) 0.0231(6) Uani 1 1 d . . .
S5 S 0.8868(3) 0.3190(2) 0.69667(18) 0.0205(6) Uani 1 1 d . . .
S6 S 0.0684(3) 1.1547(2) -0.1417(2) 0.0247(6) Uani 1 1 d . . .
S7 S 0.3257(3) 0.9456(2) 0.14060(19) 0.0269(7) Uani 1 1 d . . .
S8 S 0.5091(3) 0.6292(2) 0.64754(19) 0.0208(6) Uani 1 1 d . . .
O1 O 0.3520(9) 0.9985(6) 0.3237(5) 0.0256(18) Uani 1 1 d . . .
O2 O 0.1228(8) 1.0683(6) 0.3498(5) 0.0280(19) Uani 1 1 d . . .
O3 O 0.0096(8) 1.0949(6) 0.5360(5) 0.0205(16) Uani 1 1 d . . .
O4 O 0.4884(8) 0.8951(5) 0.5207(5) 0.0166(15) Uani 1 1 d U . .
O5 O 0.1695(8) 0.9006(6) 0.6369(5) 0.0261(18) Uani 1 1 d . . .
O6 O 0.3112(9) 1.0874(6) 0.6487(5) 0.0241(17) Uani 1 1 d . . .
O7 O 0.2116(8) 0.8351(6) 0.4268(5) 0.0245(17) Uani 1 1 d . . .
O8 O -0.0118(8) 1.3960(5) -0.0135(5) 0.0213(17) Uani 1 1 d . . .
O9 O 0.2035(8) 1.3089(6) -0.0215(6) 0.0263(18) Uani 1 1 d . . .
C23 C 0.4605(12) 0.7186(8) 0.5533(8) 0.022(2) Uani 1 1 d . . .
H23A H 0.4701 0.6833 0.4962 0.027 Uiso 1 1 calc R . .
H23B H 0.3566 0.7424 0.5626 0.027 Uiso 1 1 calc R . .
O11 O 0.3029(9) 0.6715(6) -0.0921(5) 0.0264(18) Uani 1 1 d . . .
O12 O 0.3220(9) 0.6102(6) 0.1229(5) 0.0283(19) Uani 1 1 d . . .
O19 O 0.8531(9) 0.5022(6) 0.1712(6) 0.0266(19) Uani 1 1 d . . .
O13 O 0.3073(8) 1.1994(5) 0.4469(5) 0.0201(16) Uani 1 1 d . . .
O14 O 0.6195(8) 0.5657(7) 0.1580(5) 0.034(2) Uani 1 1 d . . .
O15 O 0.5123(8) 0.5931(6) -0.0484(5) 0.0222(17) Uani 1 1 d . . .
O16 O 0.1460(8) 0.4449(6) 0.1570(5) 0.0229(17) Uani 1 1 d . . .
N2 N 0.3691(10) 0.9053(7) -0.0312(6) 0.022(2) Uani 1 1 d . . .
N3 N 0.2614(10) 1.0021(7) -0.1577(6) 0.022(2) Uani 1 1 d . . .
N4 N 0.1993(10) 1.0484(7) -0.0025(7) 0.022(2) Uani 1 1 d . . .
C1 C 0.2083(13) 1.0381(8) 0.1937(8) 0.024(2) Uani 1 1 d . . .
H1A H 0.2298 1.1049 0.1675 0.029 Uiso 1 1 calc R . .
H1B H 0.1051 1.0272 0.1832 0.029 Uiso 1 1 calc R . .
C2 C 0.2318(11) 1.0323(7) 0.2935(7) 0.010(2) Uani 1 1 d U . .
C3 C -0.0150(12) 1.2200(8) -0.0447(7) 0.021(2) Uani 1 1 d . . .
H3A H -0.1182 1.2402 -0.0566 0.026 Uiso 1 1 calc R . .
H3B H -0.0144 1.1736 0.0094 0.026 Uiso 1 1 calc R . .
C4 C 0.5339(11) 0.7513(8) -0.1303(8) 0.019(2) Uani 1 1 d . . .
H4A H 0.6172 0.7207 -0.1665 0.023 Uiso 1 1 calc R . .
H4B H 0.5752 0.7843 -0.0803 0.023 Uiso 1 1 calc R . .
C5 C 0.4446(12) 0.6682(8) -0.0890(7) 0.019(2) Uani 1 1 d . . .
C6 C 0.0647(11) 1.3134(8) -0.0246(7) 0.016(2) Uani 1 1 d . . .
C11 C 1.0046(11) 0.2419(8) 0.6205(8) 0.020(2) Uani 1 1 d . . .
H11A H 1.0513 0.2861 0.5736 0.024 Uiso 1 1 calc R . .
H11B H 1.0833 0.2072 0.6556 0.024 Uiso 1 1 calc R . .
C12 C 0.3489(11) 0.9242(8) -0.1203(7) 0.015(2) Uani 1 1 d U . .
C13 C 0.7274(12) 0.5744(9) 0.3030(7) 0.020(2) Uani 1 1 d . . .
H13A H 0.6275 0.5712 0.3311 0.024 Uiso 1 1 calc R . .
H13B H 0.7574 0.6432 0.3058 0.024 Uiso 1 1 calc R . .
C14 C 0.2929(12) 0.9666(9) 0.0258(8) 0.021(2) Uani 1 1 d . . .
C15 C 0.5543(12) 0.8100(8) 0.5426(7) 0.020(2) Uani 1 1 d . . .
C16 C 0.1898(11) 1.0582(8) -0.0933(7) 0.015(2) Uani 1 1 d U . .
C17 C -0.0744(11) 1.1645(8) 0.5736(7) 0.015(2) Uani 1 1 d U . .
C18 C 0.7296(12) 0.5455(9) 0.2056(8) 0.022(2) Uani 1 1 d U . .
O20 O 0.5155(9) 0.2277(7) 0.6789(6) 0.036(2) Uani 1 1 d . . .
O21 O 0.1712(10) 0.2884(7) 0.2828(6) 0.041(2) Uani 1 1 d . . .
O22 O 0.8568(11) 0.2719(7) 0.2510(8) 0.051(3) Uani 1 1 d . . .
O24 O 0.5259(16) 0.7628(13) 0.1091(12) 0.100(5) Uani 1 1 d . . .

loop_
_atom_site_aniso_label
_atom_site_aniso_U_11
_atom_site_aniso_U_22
_atom_site_aniso_U_33
_atom_site_aniso_U_23
_atom_site_aniso_U_13
_atom_site_aniso_U_12
N6 0.026(5) 0.010(5) 0.027(5) -0.001(4) -0.005(4) 0.006(4)
C9 0.019(6) 0.018(6) 0.032(6) -0.001(5) -0.006(5) -0.004(4)
N5 0.016(5) 0.025(6) 0.025(5) 0.000(4) 0.005(4) 0.004(4)
C7 0.035(7) 0.005(5) 0.030(6) 0.000(4) -0.014(5) -0.003(5)
N1 0.022(5) 0.012(5) 0.023(5) 0.001(4) -0.003(4) 0.007(4)
C8 0.019(2) 0.018(2) 0.019(2) -0.0011(10) -0.0007(10) -0.0013(10)
La1 0.0125(4) 0.0117(4) 0.0180(4) -0.0016(2) -0.0013(3) 0.0017(2)
La2 0.0120(4) 0.0139(4) 0.0189(4) -0.0014(2) -0.0016(3) 0.0018(3)
S3 0.0264(15) 0.0159(14) 0.0200(14) 0.0003(10) -0.0013(11) 0.0007(11)
S4 0.0199(15) 0.0286(16) 0.0207(14) -0.0015(11) -0.0025(11) 0.0011(12)
S5 0.0256(15) 0.0166(14) 0.0191(13) -0.0030(10) -0.0020(11) 0.0031(11)
S6 0.0304(16) 0.0164(14) 0.0274(15) -0.0044(11) -0.0077(12) 0.0057(12)
S7 0.0264(16) 0.0341(18) 0.0203(15) 0.0003(12) -0.0037(12) -0.0010(13)
S8 0.0241(15) 0.0113(13) 0.0260(15) -0.0009(10) 0.0009(11) 0.0032(10)
O1 0.024(5) 0.031(5) 0.020(4) -0.003(3) 0.012(4) 0.007(4)
O2 0.020(4) 0.034(5) 0.031(4) 0.001(4) -0.007(3) -0.003(4)
O3 0.019(4) 0.018(4) 0.025(4) -0.010(3) -0.005(3) 0.003(3)
O4 0.0164(17) 0.0161(18) 0.0172(17) -0.0012(10) -0.0008(10) -0.0008(10)
O5 0.018(4) 0.033(5) 0.027(4) 0.007(3) -0.002(3) -0.003(3)
O6 0.028(4) 0.021(4) 0.024(4) -0.003(3) -0.005(3) -0.005(3)
O7 0.012(4) 0.026(4) 0.037(5) -0.005(3) -0.004(3) -0.006(3)
O8 0.020(4) 0.008(4) 0.037(5) -0.006(3) -0.006(3) 0.004(3)
O9 0.012(4) 0.016(4) 0.051(5) -0.010(4) -0.001(3) 0.006(3)
C23 0.017(6) 0.019(6) 0.031(6) -0.007(5) -0.003(5) 0.005(4)
O11 0.024(5) 0.023(4) 0.031(4) 0.014(3) -0.006(3) 0.001(3)
O12 0.026(4) 0.026(5) 0.033(5) -0.010(4) 0.000(4) -0.001(3)
O19 0.007(4) 0.038(5) 0.034(5) -0.005(4) -0.004(3) 0.007(3)
O13 0.010(4) 0.013(4) 0.037(5) 0.004(3) -0.006(3) -0.004(3)
O14 0.013(4) 0.065(6) 0.025(4) -0.006(4) -0.007(3) 0.004(4)
O15 0.023(4) 0.016(4) 0.027(4) 0.005(3) 0.000(3) -0.001(3)
O16 0.017(4) 0.030(5) 0.022(4) 0.007(3) -0.003(3) -0.006(3)
N2 0.022(5) 0.024(5) 0.022(5) 0.001(4) -0.006(4) -0.004(4)
N3 0.019(5) 0.024(5) 0.023(5) -0.005(4) -0.001(4) -0.001(4)
N4 0.019(5) 0.016(5) 0.032(5) -0.005(4) -0.006(4) 0.001(4)
C1 0.032(7) 0.011(5) 0.030(6) -0.005(4) 0.003(5) -0.010(5)
C2 0.010(2) 0.010(2) 0.010(2) -0.0004(10) -0.0007(10) -0.0017(10)
C3 0.025(6) 0.016(6) 0.024(6) -0.008(4) -0.006(5) 0.003(4)
C4 0.008(5) 0.018(6) 0.031(6) -0.007(4) -0.005(4) 0.008(4)
C5 0.024(6) 0.016(6) 0.017(5) 0.000(4) 0.000(4) -0.005(4)
C6 0.014(6) 0.014(5) 0.021(5) 0.002(4) -0.005(4) -0.005(4)
C11 0.008(5) 0.018(6) 0.033(6) -0.005(5) 0.002(4) 0.004(4)
C12 0.014(2) 0.015(2) 0.015(2) -0.0007(10) -0.0006(10) -0.0012(10)
C13 0.014(5) 0.026(6) 0.019(5) 0.009(4) 0.002(4) 0.004(4)
C14 0.006(5) 0.034(7) 0.024(6) -0.001(5) -0.001(4) -0.005(5)
C15 0.025(6) 0.014(6) 0.020(6) -0.002(4) 0.005(4) -0.011(4)
C16 0.015(2) 0.014(2) 0.015(2) -0.0010(10) -0.0006(10) -0.0014(10)
C17 0.015(2) 0.015(2) 0.015(2) -0.0008(10) -0.0009(10) -0.0010(10)
C18 0.022(3) 0.022(3) 0.022(3) -0.0014(10) -0.0008(10) -0.0016(10)
O20 0.030(5) 0.026(5) 0.053(6) -0.011(4) -0.014(4) 0.006(4)
O21 0.037(5) 0.042(6) 0.043(5) 0.022(4) -0.014(4) -0.003(4)
O22 0.049(6) 0.028(5) 0.076(7) 0.013(5) -0.018(5) -0.005(4)
O24 0.062(9) 0.096(12) 0.143(14) -0.005(10) 0.016(9) -0.021(8)

loop_
_atom_type_symbol
_atom_type_description
_atom_type_scat_dispersion_real
_atom_type_scat_dispersion_imag
_atom_type_scat_source
C C 0.0033 0.0016 'International Tables Vol C Tables 4.2.6.8 and 6.1.1.4'
H H 0.0000 0.0000 'International Tables Vol C Tables 4.2.6.8 and 6.1.1.4'
La La -0.2871 2.4523 'International Tables Vol C Tables 4.2.6.8 and 6.1.1.4'
N N 0.0061 0.0033 'International Tables Vol C Tables 4.2.6.8 and 6.1.1.4'
O O 0.0106 0.0060 'International Tables Vol C Tables 4.2.6.8 and 6.1.1.4'
S S 0.1246 0.1234 'International Tables Vol C Tables 4.2.6.8 and 6.1.1.4'

loop_
_geom_angle_atom_site_label_1
_geom_angle_atom_site_label_2
_geom_angle_atom_site_label_3
_geom_angle
_geom_angle_site_symmetry_1
_geom_angle_site_symmetry_3
C9 N6 C8 120.0 . .
N6 C9 N5 120.0 . .
N6 C9 S8 116.7(3) . .
N5 C9 S8 123.3(3) . .
C7 N5 C9 120.0 . .
N1 C7 N5 120.0 . .
N1 C7 S4 114.7(4) . .
N5 C7 S4 125.3(4) . .
C7 N1 C8 120.0 . .
N1 C8 N6 120.0 . .
N1 C8 S5 122.3(3) . .
N6 C8 S5 117.7(3) . .
O3 La1 O4 157.4(2) . .
O3 La1 O5 78.7(3) . .
O4 La1 O5 79.9(2) . .
O3 La1 O2 69.6(2) . .
O4 La1 O2 131.5(2) . .
O5 La1 O2 131.1(3) . .
O3 La1 O6 79.5(2) . .
O4 La1 O6 85.9(2) . .
O5 La1 O6 68.1(3) . .
O2 La1 O6 136.1(3) . .
O3 La1 O7 108.4(2) . .
O4 La1 O7 73.4(2) . .
O5 La1 O7 77.1(3) . .
O2 La1 O7 78.8(3) . .
O6 La1 O7 142.1(2) . .
O3 La1 O1 120.4(3) . .
O4 La1 O1 81.6(2) . .
O5 La1 O1 142.9(3) . .
O2 La1 O1 50.9(3) . .
O6 La1 O1 141.7(3) . .
O7 La1 O1 67.0(3) . .
O3 La1 O13 79.2(2) . .
O4 La1 O13 113.8(2) . .
O5 La1 O13 140.3(3) . .
O2 La1 O13 68.7(2) . .
O6 La1 O13 75.6(2) . .
O7 La1 O13 141.7(2) . .
O1 La1 O13 76.8(2) . .
O8 La2 O15 155.3(3) 2_575 2_665
O8 La2 O12 81.0(2) 2_575 .
O15 La2 O12 78.1(2) 2_665 .
O8 La2 O16 75.6(2) 2_575 .
O15 La2 O16 84.0(2) 2_665 .
O12 La2 O16 65.8(3) . .
O8 La2 O9 111.0(2) 2_575 1_545
O15 La2 O9 77.1(2) 2_665 1_545
O12 La2 O9 137.3(3) . 1_545
O16 La2 O9 77.4(3) . 1_545
O8 La2 O14 127.4(2) 2_575 2_665
O15 La2 O14 77.2(2) 2_665 2_665
O12 La2 O14 135.7(3) . 2_665
O16 La2 O14 145.1(3) . 2_665
O9 La2 O14 69.9(3) 1_545 2_665
O8 La2 O11 75.3(2) 2_575 .
O15 La2 O11 111.7(2) 2_665 .
O12 La2 O11 76.2(3) . .
O16 La2 O11 134.9(3) . .
O9 La2 O11 145.9(3) 1_545 .
O14 La2 O11 79.8(3) 2_665 .
O8 La2 O19 78.1(2) 2_575 2_665
O15 La2 O19 126.5(2) 2_665 2_665
O12 La2 O19 145.1(3) . 2_665
O16 La2 O19 133.1(2) . 2_665
O9 La2 O19 76.8(3) 1_545 2_665
O14 La2 O19 50.2(2) 2_665 2_665
O11 La2 O19 71.7(3) . 2_665
C12 S3 C4 101.8(5) . .
C7 S4 C13 103.7(4) . .
C8 S5 C11 101.6(4) . .
C16 S6 C3 104.9(5) . .
C14 S7 C1 103.5(6) . .
C9 S8 C23 103.7(4) . .
C2 O1 La1 93.6(6) . .
C2 O2 La1 94.2(6) . .
C17 O3 La1 153.0(7) . .
C17 O3 La1 88.5(6) . 2_576
La1 O3 La1 118.0(3) . 2_576
C15 O4 La1 151.8(7) . .
C15 O4 La1 93.4(6) . 2_676
La1 O4 La1 114.6(3) . 2_676
C17 O7 La1 103.2(6) 2_576 .
C6 O8 La2 153.5(7) . 2_575
C6 O8 La2 90.2(6) . 1_565
La2 O8 La2 116.2(3) 2_575 1_565
C6 O9 La2 101.4(6) . 1_565
C15 C23 S8 114.7(8) . .
C15 C23 H23A 108.6 . .
S8 C23 H23A 108.6 . .
C15 C23 H23B 108.6 . .
S8 C23 H23B 108.6 . .
H23A C23 H23B 107.6 . .
C5 O11 La2 99.5(6) . .
C18 O19 La2 92.6(6) . 2_665
C15 O13 La1 96.0(6) 2_676 .
C18 O14 La2 95.5(7) . 2_665
C5 O15 La2 150.8(7) . 2_665
C5 O15 La2 92.8(6) . .
La2 O15 La2 116.4(3) 2_665 .
C14 N2 C12 116.2(9) . .
C16 N3 C12 112.3(9) . .
C16 N4 C14 113.1(9) . .
C2 C1 S7 109.2(8) . .
C2 C1 H1A 109.8 . .
S7 C1 H1A 109.8 . .
C2 C1 H1B 109.8 . .
S7 C1 H1B 109.8 . .
H1A C1 H1B 108.3 . .
O1 C2 O2 120.7(9) . .
O1 C2 C1 121.1(9) . .
O2 C2 C1 118.2(9) . .
O1 C2 La1 61.8(5) . .
O2 C2 La1 59.4(5) . .
C1 C2 La1 174.7(7) . .
C6 C3 S6 113.0(8) . .
C6 C3 H3A 109.0 . .
S6 C3 H3A 109.0 . .
C6 C3 H3B 109.0 . .
S6 C3 H3B 109.0 . .
H3A C3 H3B 107.8 . .
C5 C4 S3 117.9(7) . .
C5 C4 H4A 107.8 . .
S3 C4 H4A 107.8 . .
C5 C4 H4B 107.8 . .
S3 C4 H4B 107.8 . .
H4A C4 H4B 107.2 . .
O15 C5 O11 119.6(9) . .
O15 C5 C4 118.3(9) . .
O11 C5 C4 122.1(9) . .
O15 C5 La2 63.1(5) . .
O11 C5 La2 56.5(5) . .
C4 C5 La2 178.6(7) . .
O9 C6 O8 120.9(9) . .
O9 C6 C3 120.4(9) . .
O8 C6 C3 118.7(9) . .
O9 C6 La2 55.3(5) . 1_565
O8 C6 La2 65.7(5) . 1_565
C3 C6 La2 172.9(7) . 1_565
C17 C11 S5 114.6(7) 1_645 .
C17 C11 H11A 108.6 1_645 .
S5 C11 H11A 108.6 . .
C17 C11 H11B 108.6 1_645 .
S5 C11 H11B 108.6 . .
H11A C11 H11B 107.6 . .
N2 C12 N3 125.9(9) . .
N2 C12 S3 120.3(8) . .
N3 C12 S3 113.9(7) . .
C18 C13 S4 107.8(8) . .
C18 C13 H13A 110.1 . .
S4 C13 H13A 110.1 . .
C18 C13 H13B 110.1 . .
S4 C13 H13B 110.1 . .
H13A C13 H13B 108.5 . .
N2 C14 N4 124.1(10) . .
N2 C14 S7 116.0(8) . .
N4 C14 S7 119.7(9) . .
O13 C15 O4 121.8(9) 2_676 .
O13 C15 C23 120.8(9) 2_676 .
O4 C15 C23 117.4(9) . .
O13 C15 La1 59.8(5) 2_676 2_676
O4 C15 La1 62.1(5) . 2_676
C23 C15 La1 175.2(7) . 2_676
N4 C16 N3 128.3(9) . .
N4 C16 S6 119.5(7) . .
N3 C16 S6 112.1(7) . .
O7 C17 O3 121.4(10) 2_576 .
O7 C17 C11 123.0(9) 2_576 1_465
O3 C17 C11 115.6(9) . 1_465
O7 C17 La1 54.3(5) 2_576 2_576
O3 C17 La1 67.4(5) . 2_576
C11 C17 La1 171.9(7) 1_465 2_576
O14 C18 O19 121.6(11) . .
O14 C18 C13 120.9(10) . .
O19 C18 C13 117.4(9) . .
O14 C18 La2 60.0(6) . 2_665
O19 C18 La2 61.6(6) . 2_665
C13 C18 La2 175.4(8) . 2_665

loop_
_geom_bond_atom_site_label_1
_geom_bond_atom_site_label_2
_geom_bond_distance
_geom_bond_site_symmetry_2
N6 C9 1.3900 .
N6 C8 1.3900 .
C9 N5 1.3900 .
C9 S8 1.656(5) .
N5 C7 1.3900 .
C7 N1 1.3900 .
C7 S4 1.647(5) .
N1 C8 1.3900 .
C8 S5 1.648(5) .
La1 O3 2.473(7) .
La1 O4 2.521(7) .
La1 O5 2.543(8) .
La1 O2 2.555(8) .
La1 O6 2.584(8) .
La1 O7 2.613(8) .
La1 O1 2.616(7) .
La1 O13 2.653(7) .
La2 O8 2.500(7) 2_575
La2 O15 2.506(7) 2_665
La2 O12 2.566(8) .
La2 O16 2.572(7) .
La2 O9 2.595(8) 1_545
La2 O14 2.605(8) 2_665
La2 O11 2.612(7) .
La2 O19 2.636(8) 2_665
S3 C12 1.748(10) .
S3 C4 1.782(10) .
S4 C13 1.817(10) .
S5 C11 1.799(10) .
S6 C16 1.762(10) .
S6 C3 1.795(11) .
S7 C14 1.713(11) .
S7 C1 1.745(11) .
S8 C23 1.810(11) .
O1 C2 1.234(13) .
O2 C2 1.323(12) .
O3 C17 1.277(12) .
O3 La1 2.896(7) 2_576
O4 C15 1.267(13) .
O4 La1 2.704(7) 2_676
O7 C17 1.233(12) 2_576
O8 C6 1.263(13) .
O8 La2 2.500(7) 2_575
O8 La2 2.819(7) 1_565
O9 C6 1.248(12) .
O9 La2 2.595(8) 1_565
C23 C15 1.516(15) .
C23 H23A 0.9700 .
C23 H23B 0.9700 .
O11 C5 1.275(13) .
O19 C18 1.302(14) .
O19 La2 2.636(8) 2_665
O13 C15 1.259(13) 2_676
O14 C18 1.243(13) .
O14 La2 2.605(8) 2_665
O15 C5 1.263(12) .
O15 La2 2.506(7) 2_665
N2 C14 1.322(15) .
N2 C12 1.324(13) .
N3 C16 1.335(13) .
N3 C12 1.359(13) .
N4 C16 1.324(13) .
N4 C14 1.381(16) .
C1 C2 1.473(15) .
C1 H1A 0.9700 .
C1 H1B 0.9700 .
C3 C6 1.519(14) .
C3 H3A 0.9700 .
C3 H3B 0.9700 .
C4 C5 1.487(15) .
C4 H4A 0.9700 .
C4 H4B 0.9700 .
C6 La2 3.093(10) 1_565
C11 C17 1.497(14) 1_645
C11 H11A 0.9700 .
C11 H11B 0.9700 .
C13 C18 1.484(16) .
C13 H13A 0.9700 .
C13 H13B 0.9700 .
C15 O13 1.259(13) 2_676
C15 La1 3.054(10) 2_676
C17 O7 1.233(12) 2_576
C17 C11 1.497(15) 1_465
C17 La1 3.134(10) 2_576
C18 La2 2.993(12) 2_665

loop_
_geom_torsion_atom_site_label_1
_geom_torsion_atom_site_label_2
_geom_torsion_atom_site_label_3
_geom_torsion_atom_site_label_4
_geom_torsion
_geom_torsion_site_symmetry_1
_geom_torsion_site_symmetry_2
_geom_torsion_site_symmetry_3
_geom_torsion_site_symmetry_4
C8 N6 C9 N5 0.0 . . . .
C8 N6 C9 S8 179.7(5) . . . .
N6 C9 N5 C7 0.0 . . . .
S8 C9 N5 C7 -179.6(6) . . . .
C9 N5 C7 N1 0.0 . . . .
C9 N5 C7 S4 -178.1(6) . . . .
N5 C7 N1 C8 0.0 . . . .
S4 C7 N1 C8 178.3(5) . . . .
C7 N1 C8 N6 0.0 . . . .
C7 N1 C8 S5 -178.0(6) . . . .
C9 N6 C8 N1 0.0 . . . .
C9 N6 C8 S5 178.1(5) . . . .
N1 C7 S4 C13 169.2(5) . . . .
N5 C7 S4 C13 -12.6(6) . . . .
N1 C8 S5 C11 -6.5(6) . . . .
N6 C8 S5 C11 175.4(5) . . . .
N6 C9 S8 C23 177.0(5) . . . .
N5 C9 S8 C23 -3.4(6) . . . .
O3 La1 O1 C2 -9.0(7) . . . .
O4 La1 O1 C2 165.1(6) . . . .
O5 La1 O1 C2 104.5(7) . . . .
O2 La1 O1 C2 -4.7(6) . . . .
O6 La1 O1 C2 -122.6(6) . . . .
O7 La1 O1 C2 89.6(6) . . . .
O13 La1 O1 C2 -77.9(6) . . . .
O3 La1 O2 C2 -179.6(6) . . . .
O4 La1 O2 C2 -9.3(7) . . . .
O5 La1 O2 C2 -126.6(6) . . . .
O6 La1 O2 C2 132.3(6) . . . .
O7 La1 O2 C2 -65.0(6) . . . .
O1 La1 O2 C2 4.3(5) . . . .
O13 La1 O2 C2 94.3(6) . . . .
O4 La1 O3 C17 79.0(17) . . . .
O5 La1 O3 C17 97.9(15) . . . .
O2 La1 O3 C17 -120.0(15) . . . .
O6 La1 O3 C17 28.3(15) . . . .
O7 La1 O3 C17 170.0(15) . . . .
O1 La1 O3 C17 -116.4(15) . . . .
O13 La1 O3 C17 -48.9(15) . . . .
O4 La1 O3 La1 -89.7(6) . . . 2_576
O5 La1 O3 La1 -70.8(3) . . . 2_576
O2 La1 O3 La1 71.3(3) . . . 2_576
O6 La1 O3 La1 -140.3(3) . . . 2_576
O7 La1 O3 La1 1.3(4) . . . 2_576
O1 La1 O3 La1 74.9(4) . . . 2_576
O13 La1 O3 La1 142.5(3) . . . 2_576
O3 La1 O4 C15 55.9(16) . . . .
O5 La1 O4 C15 37.0(14) . . . .
O2 La1 O4 C15 -100.1(14) . . . .
O6 La1 O4 C15 105.5(14) . . . .
O7 La1 O4 C15 -42.4(14) . . . .
O1 La1 O4 C15 -110.7(14) . . . .
O13 La1 O4 C15 177.9(13) . . . .
O3 La1 O4 La1 -117.9(5) . . . 2_676
O5 La1 O4 La1 -136.8(3) . . . 2_676
O2 La1 O4 La1 86.1(4) . . . 2_676
O6 La1 O4 La1 -68.3(3) . . . 2_676
O7 La1 O4 La1 143.8(3) . . . 2_676
O1 La1 O4 La1 75.5(3) . . . 2_676
O13 La1 O4 La1 4.1(3) . . . 2_676
O3 La1 O7 C17 1.9(7) . . . 2_576
O4 La1 O7 C17 158.3(7) . . . 2_576
O5 La1 O7 C17 75.2(6) . . . 2_576
O2 La1 O7 C17 -61.9(6) . . . 2_576
O6 La1 O7 C17 98.5(7) . . . 2_576
O1 La1 O7 C17 -114.0(7) . . . 2_576
O13 La1 O7 C17 -94.1(7) . . . 2_576
C9 S8 C23 C15 -89.3(8) . . . .
O8 La2 O11 C5 156.5(7) 2_575 . . .
O15 La2 O11 C5 1.5(7) 2_665 . . .
O12 La2 O11 C5 72.4(6) . . . .
O16 La2 O11 C5 105.2(7) . . . .
O9 La2 O11 C5 -97.5(7) 1_545 . . .
O14 La2 O11 C5 -70.2(6) 2_665 . . .
O19 La2 O11 C5 -121.4(7) 2_665 . . .
O3 La1 O13 C15 153.6(6) . . . 2_676
O4 La1 O13 C15 -7.0(7) . . . 2_676
O5 La1 O13 C15 96.4(7) . . . 2_676
O2 La1 O13 C15 -134.2(7) . . . 2_676
O6 La1 O13 C15 71.9(6) . . . 2_676
O7 La1 O13 C15 -100.2(7) . . . 2_676
O1 La1 O13 C15 -81.4(6) . . . 2_676
O8 La2 O15 C5 -27.7(6) 2_575 . . .
O15 La2 O15 C5 -179.9(8) 2_665 . . .
O12 La2 O15 C5 -92.3(6) . . . .
O16 La2 O15 C5 -121.4(6) . . . .
O9 La2 O15 C5 134.7(6) 1_545 . . .
O14 La2 O15 C5 94.4(6) 2_665 . . .
O11 La2 O15 C5 -0.7(6) . . . .
O19 La2 O15 C5 54.0(6) 2_665 . . .
O15 La2 O15 La2 0.0 2_665 . . 2_665
O12 La2 O15 La2 87.6(3) . . . 2_665
O16 La2 O15 La2 58.5(4) . . . 2_665
O9 La2 O15 La2 -45.5(4) 1_545 . . 2_665
O14 La2 O15 La2 -85.7(3) 2_665 . . 2_665
O11 La2 O15 La2 179.2(5) . . . 2_665
O19 La2 O15 La2 -126.2(3) 2_665 . . 2_665
C14 S7 C1 C2 -176.8(7) . . . .
La1 O1 C2 O2 8.1(10) . . . .
La1 O1 C2 C1 -174.8(8) . . . .
La1 O2 C2 O1 -8.3(10) . . . .
La1 O2 C2 C1 174.5(7) . . . .
S7 C1 C2 O1 26.4(12) . . . .
S7 C1 C2 O2 -156.5(8) . . . .
S7 C1 C2 La1 -95(8) . . . .
O3 La1 C2 O1 172.2(6) . . . .
O4 La1 C2 O1 -15.3(7) . . . .
O5 La1 C2 O1 -108.4(7) . . . .
O2 La1 C2 O1 171.9(10) . . . .
O6 La1 C2 O1 92.5(7) . . . .
O7 La1 C2 O1 -80.3(6) . . . .
O13 La1 C2 O1 95.5(6) . . . .
O3 La1 C2 O2 0.3(6) . . . .
O4 La1 C2 O2 172.8(5) . . . .
O5 La1 C2 O2 79.7(7) . . . .
O6 La1 C2 O2 -79.4(7) . . . .
O7 La1 C2 O2 107.8(6) . . . .
O1 La1 C2 O2 -171.9(10) . . . .
O13 La1 C2 O2 -76.4(6) . . . .
O3 La1 C2 C1 -64(8) . . . .
O4 La1 C2 C1 109(8) . . . .
O5 La1 C2 C1 16(8) . . . .
O2 La1 C2 C1 -64(7) . . . .
O6 La1 C2 C1 -143(7) . . . .
O7 La1 C2 C1 44(8) . . . .
O1 La1 C2 C1 124(8) . . . .
O13 La1 C2 C1 -141(8) . . . .
C16 S6 C3 C6 95.3(8) . . . .
C12 S3 C4 C5 79.6(9) . . . .
La2 O15 C5 O11 -178.5(9) 2_665 . . .
La2 O15 C5 O11 1.2(10) . . . .
La2 O15 C5 C4 0(2) 2_665 . . .
La2 O15 C5 C4 -179.9(8) . . . .
La2 O15 C5 La2 -179.8(14) 2_665 . . .
La2 O11 C5 O15 -1.3(11) . . . .
La2 O11 C5 C4 179.9(8) . . . .
S3 C4 C5 O15 170.8(8) . . . .
S3 C4 C5 O11 -10.4(14) . . . .
S3 C4 C5 La2 -7(31) . . . .
O8 La2 C5 O15 155.9(6) 2_575 . . .
O15 La2 C5 O15 0.1(7) 2_665 . . .
O12 La2 C5 O15 78.3(6) . . . .
O16 La2 C5 O15 79.0(7) . . . .
O9 La2 C5 O15 -65.4(7) 1_545 . . .
O14 La2 C5 O15 -77.2(6) 2_665 . . .
O11 La2 C5 O15 178.7(10) . . . .
O19 La2 C5 O15 -126.9(6) 2_665 . . .
O8 La2 C5 O11 -22.8(7) 2_575 . . .
O15 La2 C5 O11 -178.6(7) 2_665 . . .
O12 La2 C5 O11 -100.4(7) . . . .
O16 La2 C5 O11 -99.7(7) . . . .
O9 La2 C5 O11 115.8(7) 1_545 . . .
O14 La2 C5 O11 104.1(7) 2_665 . . .
O19 La2 C5 O11 54.4(6) 2_665 . . .
O8 La2 C5 C4 -26(30) 2_575 . . .
O15 La2 C5 C4 178(100) 2_665 . . .
O12 La2 C5 C4 -104(30) . . . .
O16 La2 C5 C4 -103(30) . . . .
O9 La2 C5 C4 113(30) 1_545 . . .
O14 La2 C5 C4 101(30) 2_665 . . .
O11 La2 C5 C4 -3(30) . . . .
O19 La2 C5 C4 51(30) 2_665 . . .
La2 O9 C6 O8 -4.8(11) 1_565 . . .
La2 O9 C6 C3 173.3(8) 1_565 . . .
La2 O8 C6 O9 -174.0(10) 2_575 . . .
La2 O8 C6 O9 4.3(10) 1_565 . . .
La2 O8 C6 C3 8(2) 2_575 . . .
La2 O8 C6 C3 -173.8(8) 1_565 . . .
La2 O8 C6 La2 -178.3(16) 2_575 . . 1_565
S6 C3 C6 O9 -47.4(12) . . . .
S6 C3 C6 O8 130.8(9) . . . .
S6 C3 C6 La2 4(6) . . . 1_565
C8 S5 C11 C17 -81.3(8) . . . 1_645
C14 N2 C12 N3 2.2(15) . . . .
C14 N2 C12 S3 -179.2(8) . . . .
C16 N3 C12 N2 -2.5(15) . . . .
C16 N3 C12 S3 178.8(7) . . . .
C4 S3 C12 N2 4.7(10) . . . .
C4 S3 C12 N3 -176.5(8) . . . .
C7 S4 C13 C18 -153.6(7) . . . .
C12 N2 C14 N4 -1.7(16) . . . .
C12 N2 C14 S7 -177.1(8) . . . .
C16 N4 C14 N2 1.8(16) . . . .
C16 N4 C14 S7 177.0(7) . . . .
C1 S7 C14 N2 -179.8(9) . . . .
C1 S7 C14 N4 4.6(11) . . . .
La1 O4 C15 O13 -170.6(8) . . . 2_676
La1 O4 C15 O13 3.8(10) 2_676 . . 2_676
La1 O4 C15 C23 11.0(19) . . . .
La1 O4 C15 C23 -174.6(8) 2_676 . . .
La1 O4 C15 La1 -174.4(14) . . . 2_676
S8 C23 C15 O13 40.2(13) . . . 2_676
S8 C23 C15 O4 -141.4(8) . . . .
S8 C23 C15 La1 136(9) . . . 2_676
C14 N4 C16 N3 -2.4(16) . . . .
C14 N4 C16 S6 176.9(8) . . . .
C12 N3 C16 N4 2.7(16) . . . .
C12 N3 C16 S6 -176.7(7) . . . .
C3 S6 C16 N4 0.6(10) . . . .
C3 S6 C16 N3 -180.0(8) . . . .
La1 O3 C17 O7 -176.1(10) . . . 2_576
La1 O3 C17 O7 -6.1(10) 2_576 . . 2_576
La1 O3 C17 C11 2(2) . . . 1_465
La1 O3 C17 C11 171.7(8) 2_576 . . 1_465
La1 O3 C17 La1 -170.0(15) . . . 2_576
La2 O14 C18 O19 -2.2(12) 2_665 . . .
La2 O14 C18 C13 174.8(9) 2_665 . . .
La2 O19 C18 O14 2.2(12) 2_665 . . .
La2 O19 C18 C13 -174.9(9) 2_665 . . .
S4 C13 C18 O14 153.3(10) . . . .
S4 C13 C18 O19 -29.6(12) . . . .
S4 C13 C18 La2 -106(10) . . . 2_665
